data_4110343
loop_
_publ_author_name
'Kil Sik Min'
'Arnold L. Rhinegold'
'Joel S. Miller'

_publ_section_title
;
 Tris(chloranilato)ferrate(III) Anionic Building Block Containing the
 (Dihydroxo)oxodiiron(III) Dimer Cation: Synthesis and Characterization of
 [(TPA)(OH)FeIIIOFeIII(OH)(TPA)][Fe(CA)3]0.5(BF4)0.5.1.5MeOH.H2O [TPA =
 tris(2-pyridylmethyl)amine; CA = chloranilate]
;
_journal_name_full 'Journal of the American Chemical Society'
_journal_page_first 40
_journal_page_last 41
_journal_paper_doi 10.1021/ja0566984
_journal_volume 128
_journal_year 2006
_chemical_formula_sum 'C93 H92 B Cl6 F4 Fe5 N16 O23'
_chemical_formula_weight 2380.59
_chemical_name_systematic
; 
 ? 
;
_space_group_IT_number 15
_symmetry_cell_setting monoclinic
_symmetry_space_group_name_Hall '-C 2yc'
_symmetry_space_group_name_H-M 'C 1 2/c 1'
_atom_sites_solution_hydrogens geom
_atom_sites_solution_primary direct
_atom_sites_solution_secondary difmap
_audit_creation_method SHELXL-97
_cell_angle_alpha 90.00
_cell_angle_beta 105.100(7)
_cell_angle_gamma 90.00
_cell_formula_units_Z 4
_cell_length_a 37.026(16)
_cell_length_b 14.541(6)
_cell_length_c 19.374(9)
_cell_measurement_temperature 223(2)
_cell_volume 10071(8)
_computing_structure_refinement 'SHELXL-97 (Sheldrick, 1997)'
_computing_structure_solution 'SHELXS-97 (Sheldrick, 1990)'
_diffrn_ambient_temperature 223(2)
_diffrn_measured_fraction_theta_full 0.940
_diffrn_measured_fraction_theta_max 0.940
_diffrn_radiation_monochromator graphite
_diffrn_radiation_source 'fine-focus sealed tube'
_diffrn_radiation_type MoK\a
_diffrn_radiation_wavelength 0.71073
_diffrn_reflns_av_R_equivalents 0.0356
_diffrn_reflns_av_sigmaI/netI 0.0435
_diffrn_reflns_limit_h_max 48
_diffrn_reflns_limit_h_min -48
_diffrn_reflns_limit_k_max 18
_diffrn_reflns_limit_k_min -18
_diffrn_reflns_limit_l_max 25
_diffrn_reflns_limit_l_min -25
_diffrn_reflns_number 36348
_diffrn_reflns_theta_full 28.32
_diffrn_reflns_theta_max 28.32
_diffrn_reflns_theta_min 1.95
_exptl_absorpt_coefficient_mu 0.950
_exptl_crystal_density_diffrn 1.570
_exptl_crystal_F_000 4876
_refine_diff_density_max 0.871
_refine_diff_density_min -0.580
_refine_diff_density_rms 0.079
_refine_ls_extinction_method none
_refine_ls_goodness_of_fit_ref 1.057
_refine_ls_hydrogen_treatment mixed
_refine_ls_matrix_type full
_refine_ls_number_parameters 612
_refine_ls_number_reflns 11806
_refine_ls_number_restraints 0
_refine_ls_restrained_S_all 1.057
_refine_ls_R_factor_all 0.0824
_refine_ls_R_factor_gt 0.0608
_refine_ls_shift/su_max 0.185
_refine_ls_shift/su_mean 0.003
_refine_ls_structure_factor_coef Fsqd
_refine_ls_weighting_details 'calc w=1/[\s^2^(Fo^2^)+(0.0774P)^2^+12.1211P] where P=(Fo^2^+2Fc^2^)/3'
_refine_ls_weighting_scheme calc
_refine_ls_wR_factor_gt 0.1449
_refine_ls_wR_factor_ref 0.1548
_reflns_number_gt 8871
_reflns_number_total 11806
_reflns_threshold_expression >2sigma(I)
_cod_data_source_file ja0566984si20051010_030307.cif
_cod_data_source_block C93H92BCl6F4Fe5N16O23
_cod_database_code 4110343

loop_
_symmetry_equiv_pos_as_xyz
'x, y, z'
'-x, y, -z+1/2'
'x+1/2, y+1/2, z'
'-x+1/2, y+1/2, -z+1/2'
'-x, -y, -z'
'x, -y, z-1/2'
'-x+1/2, -y+1/2, -z'
'x+1/2, -y+1/2, z-1/2'

loop_
_atom_site_label
_atom_site_type_symbol
_atom_site_fract_x
_atom_site_fract_y
_atom_site_fract_z
_atom_site_U_iso_or_equiv
_atom_site_adp_type
_atom_site_occupancy
_atom_site_symmetry_multiplicity
_atom_site_calc_flag
_atom_site_refinement_flags
Fe1 Fe 0.0000 0.47943(5) 0.2500 0.04103(17) Uani 1 2 d S
Fe2 Fe 0.140573(12) 0.11429(3) 0.17921(2) 0.03286(12) Uani 1 1 d .
Fe3 Fe 0.165972(12) 0.30629(3) 0.09321(3) 0.03463(13) Uani 1 1 d .
Cl1 Cl 0.00617(3) 0.21501(7) 0.09038(5) 0.0595(3) Uani 1 1 d .
Cl2 Cl 0.00995(3) 0.71890(8) 0.07584(6) 0.0695(3) Uani 1 1 d .
Cl3 Cl 0.13926(3) 0.50363(7) 0.29533(6) 0.0602(3) Uani 1 1 d .
O1 O 0.15757(6) 0.25430(15) 0.00152(11) 0.0347(5) Uani 1 1 d .
H1 H 0.1774 0.2540 -0.0108 0.052 Uiso 1 1 calc R
O2 O 0.14611(6) 0.22225(15) 0.13982(13) 0.0411(5) Uani 1 1 d .
O3 O 0.18701(5) 0.10398(15) 0.24778(11) 0.0323(5) Uani 1 1 d .
H3 H 0.1836 0.1023 0.2884 0.048 Uiso 1 1 calc R
O4 O 0.00355(8) 0.05245(18) 0.18326(15) 0.0569(7) Uani 1 1 d .
O5 O -0.00150(7) 0.37370(15) 0.18245(13) 0.0447(6) Uani 1 1 d .
O6 O 0.00373(7) 0.57050(16) 0.17635(14) 0.0458(6) Uani 1 1 d .
O7 O 0.05604(7) 0.48932(15) 0.27192(13) 0.0435(5) Uani 1 1 d .
O8 O 0.09239(9) 0.7411(2) 0.0987(2) 0.0877(11) Uani 1 1 d .
O9 O 0.14756(8) 0.6464(2) 0.19001(19) 0.0724(9) Uani 1 1 d .
N1 N 0.18866(8) 0.43036(19) 0.05121(16) 0.0440(7) Uani 1 1 d .
N2 N 0.11878(8) 0.39578(19) 0.05792(16) 0.0438(7) Uani 1 1 d .
N3 N 0.22484(8) 0.27354(19) 0.11015(16) 0.0419(6) Uani 1 1 d .
N4 N 0.19106(7) 0.38242(18) 0.18989(15) 0.0396(6) Uani 1 1 d .
N5 N 0.12282(7) -0.01823(18) 0.21989(15) 0.0385(6) Uani 1 1 d .
N6 N 0.08938(7) 0.08230(17) 0.09861(15) 0.0358(6) Uani 1 1 d .
N7 N 0.11461(7) 0.15524(19) 0.26100(15) 0.0388(6) Uani 1 1 d .
N8 N 0.16017(7) 0.01247(18) 0.11711(15) 0.0380(6) Uani 1 1 d .
C1 C 0.00246(9) 0.1271(2) 0.21154(18) 0.0382(7) Uani 1 1 d .
C2 C 0.00387(9) 0.2131(2) 0.17803(17) 0.0381(7) Uani 1 1 d .
C3 C 0.00068(9) 0.2941(2) 0.21092(17) 0.0359(7) Uani 1 1 d .
C4 C 0.03690(10) 0.5952(2) 0.17745(19) 0.0410(8) Uani 1 1 d .
C5 C 0.04569(11) 0.6608(2) 0.1348(2) 0.0474(9) Uani 1 1 d .
C6 C 0.08333(12) 0.6823(3) 0.1361(2) 0.0555(10) Uani 1 1 d .
C7 C 0.11495(11) 0.6287(3) 0.1887(2) 0.0511(9) Uani 1 1 d .
C8 C 0.10436(10) 0.5614(2) 0.2335(2) 0.0447(8) Uani 1 1 d .
C9 C 0.06771(9) 0.5447(2) 0.23158(18) 0.0385(7) Uani 1 1 d .
C11 C 0.19818(11) 0.5015(2) 0.1085(2) 0.0515(9) Uani 1 1 d .
H11A H 0.2188 0.5393 0.1015 0.062 Uiso 1 1 calc R
H11B H 0.1765 0.5417 0.1046 0.062 Uiso 1 1 calc R
C12 C 0.20910(9) 0.4604(2) 0.1811(2) 0.0423(8) Uani 1 1 d .
C14 C 0.24307(11) 0.4585(3) 0.3025(3) 0.0627(12) Uani 1 1 d .
H14A H 0.2611 0.4841 0.3411 0.075 Uiso 1 1 calc R
C15 C 0.22420(11) 0.3799(3) 0.3122(2) 0.0561(10) Uani 1 1 d .
H15A H 0.2288 0.3517 0.3574 0.067 Uiso 1 1 calc R
C16 C 0.19846(10) 0.3439(3) 0.2543(2) 0.0470(8) Uani 1 1 d .
H16A H 0.1856 0.2900 0.2604 0.056 Uiso 1 1 calc R
C21 C 0.15814(12) 0.4632(3) -0.0094(2) 0.0579(10) Uani 1 1 d .
H21A H 0.1568 0.4245 -0.0514 0.070 Uiso 1 1 calc R
H21B H 0.1632 0.5265 -0.0214 0.070 Uiso 1 1 calc R
C22 C 0.12184(12) 0.4596(3) 0.0102(2) 0.0540(10) Uani 1 1 d .
C23 C 0.09179(15) 0.5159(3) -0.0209(3) 0.0808(15) Uani 1 1 d .
H23A H 0.0942 0.5607 -0.0544 0.097 Uiso 1 1 calc R
C24 C 0.05906(16) 0.5061(4) -0.0030(3) 0.0928(18) Uani 1 1 d .
H24A H 0.0385 0.5433 -0.0247 0.111 Uiso 1 1 calc R
C25 C 0.05593(12) 0.4416(3) 0.0470(3) 0.0691(13) Uani 1 1 d .
H25A H 0.0335 0.4350 0.0607 0.083 Uiso 1 1 calc R
C26 C 0.08631(10) 0.3872(3) 0.0763(2) 0.0501(9) Uani 1 1 d .
H26A H 0.0844 0.3426 0.1102 0.060 Uiso 1 1 calc R
C31 C 0.22178(12) 0.4000(3) 0.0278(2) 0.0548(10) Uani 1 1 d .
H31A H 0.2375 0.4534 0.0250 0.066 Uiso 1 1 calc R
H31B H 0.2135 0.3730 -0.0201 0.066 Uiso 1 1 calc R
C32 C 0.24445(10) 0.3302(2) 0.0785(2) 0.0455(8) Uani 1 1 d .
C33 C 0.28295(12) 0.3236(3) 0.0922(2) 0.0575(10) Uani 1 1 d .
H33A H 0.2962 0.3641 0.0700 0.069 Uiso 1 1 calc R
C34 C 0.30161(11) 0.2574(3) 0.1383(3) 0.0614(11) Uani 1 1 d .
H34A H 0.3277 0.2518 0.1475 0.074 Uiso 1 1 calc R
C35 C 0.28209(11) 0.1999(3) 0.1708(2) 0.0576(10) Uani 1 1 d .
H35A H 0.2944 0.1546 0.2030 0.069 Uiso 1 1 calc R
C36 C 0.24354(10) 0.2098(2) 0.1551(2) 0.0477(8) Uani 1 1 d .
H36A H 0.2300 0.1699 0.1771 0.057 Uiso 1 1 calc R
C43 C 0.23559(11) 0.4993(3) 0.2366(2) 0.0565(10) Uani 1 1 d .
H43A H 0.2483 0.5529 0.2294 0.068 Uiso 1 1 calc R
C61 C 0.08424(9) -0.0414(2) 0.1787(2) 0.0442(8) Uani 1 1 d .
H61A H 0.0666 -0.0189 0.2047 0.053 Uiso 1 1 calc R
H61B H 0.0817 -0.1085 0.1750 0.053 Uiso 1 1 calc R
C62 C 0.07431(9) -0.0008(2) 0.10490(19) 0.0376(7) Uani 1 1 d .
C63 C 0.05094(9) -0.0436(2) 0.0474(2) 0.0444(8) Uani 1 1 d .
H63A H 0.0411 -0.1020 0.0526 0.053 Uiso 1 1 calc R
C64 C 0.04204(10) -0.0005(3) -0.0178(2) 0.0486(9) Uani 1 1 d .
H64A H 0.0260 -0.0291 -0.0577 0.058 Uiso 1 1 calc R
C65 C 0.05684(10) 0.0850(2) -0.02435(19) 0.0427(8) Uani 1 1 d .
H65A H 0.0508 0.1159 -0.0685 0.051 Uiso 1 1 calc R
C66 C 0.08051(9) 0.1240(2) 0.03477(18) 0.0381(7) Uani 1 1 d .
H66A H 0.0909 0.1820 0.0304 0.046 Uiso 1 1 calc R
C71 C 0.12467(11) -0.0038(3) 0.2953(2) 0.0495(9) Uani 1 1 d .
H71A H 0.1506 -0.0115 0.3239 0.059 Uiso 1 1 calc R
H71B H 0.1093 -0.0501 0.3110 0.059 Uiso 1 1 calc R
C72 C 0.11117(9) 0.0902(3) 0.30759(19) 0.0444(8) Uani 1 1 d .
C73 C 0.09793(11) 0.1121(3) 0.3668(2) 0.0583(10) Uani 1 1 d .
H73A H 0.0952 0.0661 0.3991 0.070 Uiso 1 1 calc R
C74 C 0.08888(12) 0.2028(3) 0.3774(2) 0.0634(12) Uani 1 1 d .
H74A H 0.0805 0.2189 0.4176 0.076 Uiso 1 1 calc R
C75 C 0.09222(11) 0.2682(3) 0.3291(2) 0.0554(10) Uani 1 1 d .
H75A H 0.0858 0.3298 0.3349 0.066 Uiso 1 1 calc R
C76 C 0.10518(10) 0.2422(3) 0.2716(2) 0.0465(8) Uani 1 1 d .
H76A H 0.1075 0.2873 0.2383 0.056 Uiso 1 1 calc R
C81 C 0.15013(10) -0.0877(2) 0.2090(2) 0.0456(8) Uani 1 1 d .
H81A H 0.1399 -0.1494 0.2113 0.055 Uiso 1 1 calc R
H81B H 0.1732 -0.0825 0.2474 0.055 Uiso 1 1 calc R
C82 C 0.15882(9) -0.0751(2) 0.1386(2) 0.0427(8) Uani 1 1 d .
C83 C 0.16608(11) -0.1472(3) 0.0979(2) 0.0563(10) Uani 1 1 d .
H83A H 0.1654 -0.2082 0.1136 0.068 Uiso 1 1 calc R
C84 C 0.17438(13) -0.1285(3) 0.0343(3) 0.0669(12) Uani 1 1 d .
H84A H 0.1787 -0.1770 0.0053 0.080 Uiso 1 1 calc R
C85 C 0.17640(12) -0.0383(3) 0.0130(2) 0.0566(10) Uani 1 1 d .
H85A H 0.1829 -0.0244 -0.0296 0.068 Uiso 1 1 calc R
C86 C 0.16867(10) 0.0302(3) 0.0554(2) 0.0467(8) Uani 1 1 d .
H86A H 0.1693 0.0917 0.0408 0.056 Uiso 1 1 calc R

loop_
_atom_site_aniso_label
_atom_site_aniso_U_11
_atom_site_aniso_U_22
_atom_site_aniso_U_33
_atom_site_aniso_U_23
_atom_site_aniso_U_13
_atom_site_aniso_U_12
Fe1 0.0432(4) 0.0336(4) 0.0469(4) 0.000 0.0128(3) 0.000
Fe2 0.0313(2) 0.0293(2) 0.0374(3) 0.00333(18) 0.00789(18) -0.00355(16)
Fe3 0.0359(2) 0.0282(2) 0.0380(3) 0.00150(18) 0.00654(19) -0.00569(17)
Cl1 0.0891(8) 0.0553(6) 0.0415(5) -0.0085(4) 0.0303(5) -0.0114(5)
Cl2 0.0656(7) 0.0619(6) 0.0674(7) 0.0301(5) -0.0069(5) -0.0124(5)
Cl3 0.0442(5) 0.0634(6) 0.0694(7) 0.0046(5) 0.0083(5) 0.0135(4)
O1 0.0429(12) 0.0352(11) 0.0257(11) -0.0056(9) 0.0085(9) -0.0049(9)
O2 0.0431(13) 0.0319(11) 0.0467(14) 0.0071(10) 0.0087(11) -0.0092(9)
O3 0.0225(10) 0.0424(12) 0.0280(11) 0.0039(9) -0.0004(8) 0.0009(8)
O4 0.0743(19) 0.0411(14) 0.0548(17) -0.0087(12) 0.0163(14) 0.0007(12)
O5 0.0636(16) 0.0340(12) 0.0400(14) 0.0017(10) 0.0199(12) -0.0011(10)
O6 0.0407(13) 0.0391(13) 0.0548(16) 0.0114(11) 0.0074(11) -0.0018(10)
O7 0.0422(13) 0.0382(13) 0.0492(15) 0.0081(10) 0.0104(11) 0.0049(10)
O8 0.073(2) 0.081(2) 0.106(3) 0.038(2) 0.0159(19) -0.0234(18)
O9 0.0525(18) 0.074(2) 0.092(2) 0.0090(18) 0.0215(16) -0.0097(15)
N1 0.0524(17) 0.0323(15) 0.0482(18) 0.0028(12) 0.0146(14) -0.0062(12)
N2 0.0425(16) 0.0355(15) 0.0482(18) 0.0016(12) 0.0027(13) -0.0043(11)
N3 0.0412(15) 0.0375(15) 0.0486(18) -0.0022(12) 0.0147(13) -0.0044(11)
N4 0.0353(14) 0.0379(15) 0.0441(17) -0.0061(12) 0.0081(12) -0.0080(11)
N5 0.0362(14) 0.0351(14) 0.0437(16) 0.0087(12) 0.0099(12) -0.0017(11)
N6 0.0331(13) 0.0277(13) 0.0445(16) 0.0029(11) 0.0062(12) -0.0035(10)
N7 0.0331(14) 0.0437(16) 0.0386(16) 0.0021(12) 0.0078(12) -0.0026(11)
N8 0.0342(14) 0.0348(14) 0.0441(16) 0.0018(12) 0.0086(12) -0.0022(10)
C1 0.0352(17) 0.0382(18) 0.0378(18) -0.0042(13) 0.0034(14) -0.0010(13)
C2 0.0442(18) 0.0411(18) 0.0311(17) -0.0031(13) 0.0135(14) -0.0014(13)
C3 0.0349(16) 0.0393(17) 0.0343(18) 0.0008(13) 0.0102(13) -0.0006(12)
C4 0.0440(19) 0.0315(16) 0.043(2) -0.0005(14) 0.0035(15) -0.0018(13)
C5 0.054(2) 0.0368(18) 0.046(2) 0.0031(15) 0.0039(17) -0.0082(15)
C6 0.059(2) 0.046(2) 0.059(3) 0.0045(18) 0.012(2) -0.0176(17)
C7 0.050(2) 0.046(2) 0.056(2) -0.0052(17) 0.0123(18) -0.0111(16)
C8 0.0443(19) 0.0394(18) 0.047(2) -0.0013(15) 0.0069(16) 0.0027(14)
C9 0.0434(18) 0.0293(16) 0.0419(19) -0.0040(13) 0.0093(15) 0.0023(13)
C11 0.059(2) 0.0356(18) 0.063(3) -0.0027(16) 0.0220(19) -0.0138(16)
C12 0.0334(16) 0.0402(18) 0.055(2) -0.0105(15) 0.0154(15) -0.0057(13)
C14 0.043(2) 0.072(3) 0.066(3) -0.027(2) 0.002(2) -0.0060(19)
C15 0.047(2) 0.064(3) 0.051(2) -0.0069(19) 0.0030(18) 0.0026(18)
C16 0.044(2) 0.048(2) 0.047(2) -0.0022(16) 0.0077(16) -0.0022(15)
C21 0.069(3) 0.047(2) 0.055(3) 0.0132(18) 0.012(2) -0.0026(18)
C22 0.062(2) 0.041(2) 0.051(2) 0.0056(17) 0.0002(19) -0.0016(16)
C23 0.074(3) 0.067(3) 0.090(4) 0.034(3) 0.003(3) 0.015(2)
C24 0.065(3) 0.077(4) 0.116(5) 0.016(3) -0.012(3) 0.020(3)
C25 0.043(2) 0.063(3) 0.093(4) -0.010(3) 0.002(2) 0.0040(19)
C26 0.044(2) 0.045(2) 0.055(2) -0.0061(17) 0.0016(17) -0.0002(15)
C31 0.064(2) 0.047(2) 0.060(3) 0.0044(18) 0.029(2) -0.0073(17)
C32 0.051(2) 0.0385(18) 0.051(2) -0.0057(15) 0.0203(17) -0.0062(15)
C33 0.054(2) 0.053(2) 0.075(3) -0.009(2) 0.034(2) -0.0106(18)
C34 0.041(2) 0.065(3) 0.082(3) -0.018(2) 0.023(2) -0.0020(18)
C35 0.046(2) 0.052(2) 0.073(3) -0.007(2) 0.013(2) 0.0063(17)
C36 0.0427(19) 0.0411(19) 0.059(2) 0.0001(16) 0.0136(17) -0.0024(14)
C43 0.047(2) 0.051(2) 0.071(3) -0.019(2) 0.016(2) -0.0125(17)
C61 0.0400(18) 0.0368(18) 0.056(2) 0.0084(15) 0.0128(16) -0.0070(13)
C62 0.0303(16) 0.0314(16) 0.051(2) 0.0028(14) 0.0105(14) -0.0024(12)
C63 0.0384(18) 0.0360(17) 0.059(2) -0.0057(16) 0.0125(16) -0.0085(13)
C64 0.0400(19) 0.051(2) 0.052(2) -0.0149(17) 0.0067(16) -0.0039(15)
C65 0.0400(18) 0.0448(19) 0.041(2) -0.0013(15) 0.0055(15) 0.0031(14)
C66 0.0382(17) 0.0298(16) 0.045(2) 0.0007(13) 0.0095(14) -0.0014(12)
C71 0.051(2) 0.050(2) 0.048(2) 0.0116(16) 0.0131(17) -0.0045(16)
C72 0.0346(17) 0.054(2) 0.044(2) 0.0072(16) 0.0091(15) -0.0023(14)
C73 0.047(2) 0.081(3) 0.050(2) 0.010(2) 0.0178(18) -0.0046(19)
C74 0.046(2) 0.092(3) 0.055(3) -0.010(2) 0.0190(19) 0.008(2)
C75 0.045(2) 0.063(3) 0.057(3) -0.010(2) 0.0114(18) 0.0076(17)
C76 0.0414(19) 0.047(2) 0.048(2) -0.0043(16) 0.0069(16) -0.0001(15)
C81 0.0441(19) 0.0344(17) 0.057(2) 0.0094(15) 0.0110(17) 0.0040(14)
C82 0.0329(16) 0.0369(18) 0.057(2) 0.0007(15) 0.0099(15) -0.0016(13)
C83 0.054(2) 0.0373(19) 0.079(3) -0.0027(19) 0.020(2) -0.0004(16)
C84 0.070(3) 0.057(3) 0.076(3) -0.022(2) 0.024(2) -0.003(2)
C85 0.062(2) 0.059(2) 0.052(2) -0.0069(19) 0.019(2) -0.0044(19)
C86 0.0429(19) 0.050(2) 0.048(2) -0.0004(16) 0.0127(16) -0.0020(15)

loop_
_atom_type_symbol
_atom_type_description
_atom_type_scat_dispersion_real
_atom_type_scat_dispersion_imag
_atom_type_scat_source
C C 0.0033 0.0016 'International Tables Vol C Tables 4.2.6.8 and 6.1.1.4'
H H 0.0000 0.0000 'International Tables Vol C Tables 4.2.6.8 and 6.1.1.4'
N N 0.0061 0.0033 'International Tables Vol C Tables 4.2.6.8 and 6.1.1.4'
O O 0.0106 0.0060 'International Tables Vol C Tables 4.2.6.8 and 6.1.1.4'
Cl Cl 0.1484 0.1585 'International Tables Vol C Tables 4.2.6.8 and 6.1.1.4'
Fe Fe 0.3463 0.8444 'International Tables Vol C Tables 4.2.6.8 and 6.1.1.4'
B B 0.0013 0.0007 'International Tables Vol C Tables 4.2.6.8 and 6.1.1.4'
F F 0.0171 0.0103 'International Tables Vol C Tables 4.2.6.8 and 6.1.1.4'

loop_
_geom_angle_atom_site_label_1
_geom_angle_atom_site_label_2
_geom_angle_atom_site_label_3
_geom_angle
_geom_angle_site_symmetry_1
_geom_angle_site_symmetry_3
O6 Fe1 O6 95.93(16) . 2
O6 Fe1 O5 92.16(10) . .
O6 Fe1 O5 170.55(10) 2 .
O6 Fe1 O5 170.55(10) . 2
O6 Fe1 O5 92.16(10) 2 2
O5 Fe1 O5 80.23(14) . 2
O6 Fe1 O7 80.93(9) . .
O6 Fe1 O7 93.55(10) 2 .
O5 Fe1 O7 92.53(10) . .
O5 Fe1 O7 93.74(10) 2 .
O6 Fe1 O7 93.55(10) . 2
O6 Fe1 O7 80.93(9) 2 2
O5 Fe1 O7 93.74(10) . 2
O5 Fe1 O7 92.53(10) 2 2
O7 Fe1 O7 171.80(13) . 2
O2 Fe2 O3 100.75(10) . .
O2 Fe2 N7 101.30(11) . .
O3 Fe2 N7 90.20(10) . .
O2 Fe2 N8 105.91(11) . .
O3 Fe2 N8 87.75(10) . .
N7 Fe2 N8 152.62(11) . .
O2 Fe2 N6 93.27(10) . .
O3 Fe2 N6 162.90(10) . .
N7 Fe2 N6 96.65(11) . .
N8 Fe2 N6 78.96(10) . .
O2 Fe2 N5 169.91(10) . .
O3 Fe2 N5 88.91(10) . .
N7 Fe2 N5 75.51(11) . .
N8 Fe2 N5 77.15(11) . .
N6 Fe2 N5 77.75(10) . .
O2 Fe3 O1 102.35(11) . .
O2 Fe3 N2 99.65(12) . .
O1 Fe3 N2 91.28(11) . .
O2 Fe3 N4 93.02(11) . .
O1 Fe3 N4 161.93(10) . .
N2 Fe3 N4 95.50(11) . .
O2 Fe3 N3 107.62(11) . .
O1 Fe3 N3 88.12(10) . .
N2 Fe3 N3 152.20(11) . .
N4 Fe3 N3 78.10(11) . .
O2 Fe3 N1 168.64(11) . .
O1 Fe3 N1 88.05(11) . .
N2 Fe3 N1 75.27(11) . .
N4 Fe3 N1 77.56(11) . .
N3 Fe3 N1 76.93(11) . .
Fe2 O2 Fe3 158.06(15) . .
C3 O5 Fe1 115.1(2) . .
C4 O6 Fe1 115.1(2) . .
C9 O7 Fe1 114.3(2) . .
C21 N1 C31 112.0(3) . .
C21 N1 C11 110.5(3) . .
C31 N1 C11 112.4(3) . .
C21 N1 Fe3 105.5(2) . .
C31 N1 Fe3 106.9(2) . .
C11 N1 Fe3 109.1(2) . .
C22 N2 C26 119.3(3) . .
C22 N2 Fe3 115.7(3) . .
C26 N2 Fe3 124.8(2) . .
C36 N3 C32 118.2(3) . .
C36 N3 Fe3 125.5(2) . .
C32 N3 Fe3 115.9(2) . .
C16 N4 C12 119.0(3) . .
C16 N4 Fe3 122.2(2) . .
C12 N4 Fe3 115.8(2) . .
C71 N5 C61 111.0(3) . .
C71 N5 C81 112.6(3) . .
C61 N5 C81 111.4(3) . .
C71 N5 Fe2 106.7(2) . .
C61 N5 Fe2 109.63(19) . .
C81 N5 Fe2 105.2(2) . .
C66 N6 C62 118.7(3) . .
C66 N6 Fe2 121.7(2) . .
C62 N6 Fe2 115.6(2) . .
C72 N7 C76 119.3(3) . .
C72 N7 Fe2 116.3(2) . .
C76 N7 Fe2 124.1(2) . .
C86 N8 C82 119.7(3) . .
C86 N8 Fe2 124.0(2) . .
C82 N8 Fe2 115.7(2) . .
O4 C1 C2 124.7(3) . .
O4 C1 C1 117.2(2) . 2
C2 C1 C1 117.97(18) . 2
C3 C2 C1 122.2(3) . .
C3 C2 Cl1 118.8(3) . .
C1 C2 Cl1 118.9(2) . .
O5 C3 C2 125.9(3) . .
O5 C3 C3 114.45(18) . 2
C2 C3 C3 119.61(19) . 2
O6 C4 C5 124.8(3) . .
O6 C4 C9 114.9(3) . .
C5 C4 C9 120.2(3) . .
C4 C5 C6 122.2(3) . .
C4 C5 Cl2 118.9(3) . .
C6 C5 Cl2 118.9(3) . .
O8 C6 C5 124.2(4) . .
O8 C6 C7 117.7(4) . .
C5 C6 C7 118.1(3) . .
O9 C7 C8 123.6(4) . .
O9 C7 C6 118.7(4) . .
C8 C7 C6 117.7(3) . .
C9 C8 C7 122.1(3) . .
C9 C8 Cl3 119.2(3) . .
C7 C8 Cl3 118.6(3) . .
O7 C9 C8 126.0(3) . .
O7 C9 C4 114.5(3) . .
C8 C9 C4 119.5(3) . .
C12 C11 N1 112.3(3) . .
N4 C12 C43 121.6(4) . .
N4 C12 C11 115.8(3) . .
C43 C12 C11 122.6(3) . .
C43 C14 C15 120.1(4) . .
C16 C15 C14 118.2(4) . .
N4 C16 C15 122.4(4) . .
N1 C21 C22 109.8(3) . .
N2 C22 C23 120.6(4) . .
N2 C22 C21 116.5(3) . .
C23 C22 C21 122.9(4) . .
C24 C23 C22 119.8(5) . .
C23 C24 C25 119.9(4) . .
C26 C25 C24 118.3(5) . .
N2 C26 C25 122.0(4) . .
N1 C31 C32 111.5(3) . .
N3 C32 C33 121.4(4) . .
N3 C32 C31 115.7(3) . .
C33 C32 C31 122.9(3) . .
C34 C33 C32 119.5(4) . .
C35 C34 C33 119.6(4) . .
C34 C35 C36 118.3(4) . .
N3 C36 C35 123.0(4) . .
C14 C43 C12 118.7(4) . .
N5 C61 C62 112.7(3) . .
N6 C62 C63 121.5(3) . .
N6 C62 C61 115.7(3) . .
C63 C62 C61 122.8(3) . .
C62 C63 C64 119.4(3) . .
C63 C64 C65 119.4(3) . .
C66 C65 C64 118.7(3) . .
N6 C66 C65 122.3(3) . .
N5 C71 C72 111.1(3) . .
N7 C72 C73 120.6(4) . .
N7 C72 C71 116.4(3) . .
C73 C72 C71 122.9(3) . .
C74 C73 C72 119.2(4) . .
C75 C74 C73 119.5(4) . .
C74 C75 C76 118.5(4) . .
N7 C76 C75 122.9(4) . .
N5 C81 C82 111.3(3) . .
N8 C82 C83 120.9(4) . .
N8 C82 C81 115.7(3) . .
C83 C82 C81 123.3(3) . .
C84 C83 C82 119.0(4) . .
C83 C84 C85 119.8(4) . .
C86 C85 C84 118.4(4) . .
N8 C86 C85 122.1(4) . .

loop_
_geom_bond_atom_site_label_1
_geom_bond_atom_site_label_2
_geom_bond_distance
_geom_bond_site_symmetry_2
Fe1 O6 1.978(2) .
Fe1 O6 1.978(2) 2
Fe1 O5 2.010(2) .
Fe1 O5 2.010(2) 2
Fe1 O7 2.012(3) .
Fe1 O7 2.012(3) 2
Fe2 O2 1.781(2) .
Fe2 O3 1.885(2) .
Fe2 N7 2.141(3) .
Fe2 N8 2.150(3) .
Fe2 N6 2.169(3) .
Fe2 N5 2.244(3) .
Fe3 O2 1.788(2) .
Fe3 O1 1.880(2) .
Fe3 N2 2.143(3) .
Fe3 N4 2.166(3) .
Fe3 N3 2.171(3) .
Fe3 N1 2.231(3) .
Cl1 C2 1.723(3) .
Cl2 C5 1.727(4) .
Cl3 C8 1.733(4) .
O4 C1 1.222(4) .
O5 C3 1.275(4) .
O6 C4 1.275(4) .
O7 C9 1.274(4) .
O8 C6 1.222(5) .
O9 C7 1.228(5) .
N1 C21 1.481(5) .
N1 C31 1.481(5) .
N1 C11 1.490(5) .
N2 C22 1.335(5) .
N2 C26 1.345(5) .
N3 C36 1.335(5) .
N3 C32 1.347(4) .
N4 C16 1.330(5) .
N4 C12 1.349(4) .
N5 C71 1.460(5) .
N5 C61 1.482(4) .
N5 C81 1.483(4) .
N6 C66 1.339(4) .
N6 C62 1.350(4) .
N7 C72 1.336(4) .
N7 C76 1.342(5) .
N8 C86 1.338(5) .
N8 C82 1.344(4) .
C1 C2 1.416(5) .
C1 C1 1.548(7) 2
C2 C3 1.359(4) .
C3 C3 1.528(6) 2
C4 C5 1.357(5) .
C4 C9 1.522(5) .
C5 C6 1.422(5) .
C6 C7 1.547(6) .
C7 C8 1.430(5) .
C8 C9 1.369(5) .
C11 C12 1.485(5) .
C12 C43 1.374(5) .
C14 C43 1.369(6) .
C14 C15 1.378(6) .
C15 C16 1.373(5) .
C21 C22 1.490(6) .
C22 C23 1.387(6) .
C23 C24 1.352(8) .
C24 C25 1.374(8) .
C25 C26 1.371(5) .
C31 C32 1.507(5) .
C32 C33 1.384(5) .
C33 C34 1.371(6) .
C34 C35 1.362(6) .
C35 C36 1.388(5) .
C61 C62 1.502(5) .
C62 C63 1.369(5) .
C63 C64 1.372(5) .
C64 C65 1.378(5) .
C65 C66 1.371(5) .
C71 C72 1.496(5) .
C72 C73 1.397(5) .
C73 C74 1.389(6) .
C74 C75 1.362(6) .
C75 C76 1.376(5) .
C81 C82 1.492(5) .
C82 C83 1.379(5) .
C83 C84 1.373(6) .
C84 C85 1.383(6) .
C85 C86 1.369(5) .
